data_1517140
loop_
_publ_author_name
'Liang Chen'
'Ning Zhao'
'Qiuwen Wang'
'Guohua Hou'
'Haibin Song'
'Guofu Zi'

_publ_section_title
;
 Synthesis, structure, and catalytic activity of titanium complexes with
 chiral biaryl Schiff-base ligands
;
_journal_name_full
;
Inorganica Chimica Acta
;
_journal_page_first 140
_journal_page_last 155
_journal_volume 402
_journal_year 2013
_chemical_formula_moiety 'C48 H52 N2 O4 Ti'
_chemical_formula_sum 'C48 H52 N2 O4 Ti'
_chemical_formula_weight 768.82
_space_group_IT_number 20
_symmetry_cell_setting orthorhombic
_symmetry_space_group_name_Hall 'C 2c 2'
_symmetry_space_group_name_H-M 'C 2 2 21'
_atom_sites_solution_hydrogens geom
_atom_sites_solution_primary direct
_atom_sites_solution_secondary difmap
_cell_angle_alpha 90.00
_cell_angle_beta 90.00
_cell_angle_gamma 90.00
_cell_formula_units_Z 8
_cell_length_a 18.434(3)
_cell_length_b 18.468(3)
_cell_length_c 24.873(4)
_cell_measurement_reflns_used 9944
_cell_measurement_temperature 110(2)
_cell_measurement_theta_max 27.51
_cell_measurement_theta_min 2.26
_cell_volume 8468(2)
_computing_cell_refinement 'Bruker SMART'
_computing_data_collection 'Bruker SMART'
_computing_data_reduction 'Bruker SAINT'
_computing_molecular_graphics 'Bruker SHELXTL'
_computing_publication_material 'Bruker SHELXTL'
_computing_structure_refinement 'SHELXL-97 (Sheldrick, 1997)'
_computing_structure_solution 'SHELXS-97 (Sheldrick, 1990)'
_diffrn_ambient_temperature 110(2)
_diffrn_measured_fraction_theta_full 0.997
_diffrn_measured_fraction_theta_max 0.997
_diffrn_measurement_device_type 'CCD area detector'
_diffrn_measurement_method 'phi and omega scans'
_diffrn_radiation_monochromator graphite
_diffrn_radiation_source 'fine-focus sealed tube'
_diffrn_radiation_type MoK\a
_diffrn_radiation_wavelength 0.71073
_diffrn_reflns_av_R_equivalents 0.0333
_diffrn_reflns_av_sigmaI/netI 0.0404
_diffrn_reflns_limit_h_max 22
_diffrn_reflns_limit_h_min -20
_diffrn_reflns_limit_k_max 19
_diffrn_reflns_limit_k_min -22
_diffrn_reflns_limit_l_max 29
_diffrn_reflns_limit_l_min -27
_diffrn_reflns_number 20867
_diffrn_reflns_theta_full 25.25
_diffrn_reflns_theta_max 25.25
_diffrn_reflns_theta_min 2.21
_exptl_absorpt_coefficient_mu 0.247
_exptl_absorpt_correction_T_max 0.9477
_exptl_absorpt_correction_T_min 0.9296
_exptl_absorpt_correction_type multi-scan
_exptl_absorpt_process_details SADABS
_exptl_crystal_colour yellow
_exptl_crystal_density_diffrn 1.206
_exptl_crystal_density_method 'not measured'
_exptl_crystal_description block
_exptl_crystal_F_000 3264
_exptl_crystal_size_max 0.30
_exptl_crystal_size_mid 0.28
_exptl_crystal_size_min 0.22
_refine_diff_density_max 0.173
_refine_diff_density_min -0.339
_refine_diff_density_rms 0.031
_refine_ls_abs_structure_details 'Flack H D (1983), Acta Cryst. A39, 876-881'
_refine_ls_abs_structure_Flack 0.01(2)
_refine_ls_extinction_method none
_refine_ls_goodness_of_fit_ref 1.090
_refine_ls_hydrogen_treatment constr
_refine_ls_matrix_type full
_refine_ls_number_parameters 507
_refine_ls_number_reflns 7631
_refine_ls_number_restraints 0
_refine_ls_restrained_S_all 1.090
_refine_ls_R_factor_all 0.0307
_refine_ls_R_factor_gt 0.0292
_refine_ls_shift/su_max 0.002
_refine_ls_shift/su_mean 0.000
_refine_ls_structure_factor_coef Fsqd
_refine_ls_weighting_details 'calc w=1/[\s^2^(Fo^2^)+(0.0322P)^2^+0.0000P] where P=(Fo^2^+2Fc^2^)/3'
_refine_ls_weighting_scheme calc
_refine_ls_wR_factor_gt 0.0644
_refine_ls_wR_factor_ref 0.0650
_reflns_number_gt 7399
_reflns_number_total 7631
_reflns_threshold_expression >2sigma(I)
_cod_data_source_file ICA-2013-402-140-155-7.cif
_cod_data_source_block compound29
_cod_depositor_comments
;
The following automatic conversions were performed:

'_symmetry_cell_setting' value 'Orthorhombic' changed to
'orthorhombic' according to the built-in table from CIF Core
dictionary named 'cif_core.dic' version 2.4.1 from
2010-06-29.

'_exptl_absorpt_correction_type' value 'Multi-scan'
changed to 'multi-scan' according to the built-in table from CIF Core
dictionary named 'cif_core.dic' version 2.4.1 from 2010-06-29.

Automatic conversion script
Id: cif_fix_values 2281 2013-09-26 08:29:07Z andrius 
;
_cod_original_cell_volume 8468(3)
_cod_original_sg_symbol_H-M C222(1)
_cod_database_code 1517140

loop_
_symmetry_equiv_pos_as_xyz
'x, y, z'
'-x, -y, z+1/2'
'x, -y, -z'
'-x, y, -z+1/2'
'x+1/2, y+1/2, z'
'-x+1/2, -y+1/2, z+1/2'
'x+1/2, -y+1/2, -z'
'-x+1/2, y+1/2, -z+1/2'

loop_
_atom_site_label
_atom_site_type_symbol
_atom_site_fract_x
_atom_site_fract_y
_atom_site_fract_z
_atom_site_U_iso_or_equiv
_atom_site_adp_type
_atom_site_occupancy
_atom_site_symmetry_multiplicity
_atom_site_calc_flag
_atom_site_refinement_flags
C1 C 0.33064(14) 0.13390(13) 0.56397(9) 0.0240(6) Uani 1 1 d .
C2 C 0.40588(14) 0.12346(13) 0.55257(9) 0.0251(6) Uani 1 1 d .
C3 C 0.46350(14) 0.14160(14) 0.59433(10) 0.0281(6) Uani 1 1 d .
C4 C 0.45977(16) 0.22248(16) 0.60784(12) 0.0376(7) Uani 1 1 d .
H4A H 0.4119 0.2339 0.6227 0.056 Uiso 1 1 calc R
H4B H 0.4678 0.2509 0.5751 0.056 Uiso 1 1 calc R
H4C H 0.4972 0.2343 0.6344 0.056 Uiso 1 1 calc R
C5 C 0.54156(16) 0.12749(17) 0.57389(12) 0.0383(7) Uani 1 1 d .
H5A H 0.5763 0.1383 0.6026 0.058 Uiso 1 1 calc R
H5B H 0.5515 0.1586 0.5428 0.058 Uiso 1 1 calc R
H5C H 0.5464 0.0766 0.5633 0.058 Uiso 1 1 calc R
C6 C 0.45182(15) 0.09791(16) 0.64580(11) 0.0354(7) Uani 1 1 d .
H6A H 0.4026 0.1064 0.6593 0.053 Uiso 1 1 calc R
H6B H 0.4872 0.1130 0.6730 0.053 Uiso 1 1 calc R
H6C H 0.4581 0.0463 0.6381 0.053 Uiso 1 1 calc R
C7 C 0.42372(15) 0.09837(14) 0.50153(10) 0.0319(6) Uani 1 1 d .
H7 H 0.4734 0.0926 0.4924 0.038 Uiso 1 1 calc R
C8 C 0.37085(17) 0.08135(15) 0.46303(10) 0.0359(7) Uani 1 1 d .
H8 H 0.3850 0.0631 0.4289 0.043 Uiso 1 1 calc R
C9 C 0.29918(17) 0.09092(15) 0.47444(11) 0.0331(7) Uani 1 1 d .
H9 H 0.2636 0.0783 0.4484 0.040 Uiso 1 1 calc R
C10 C 0.27750(15) 0.11923(14) 0.52426(9) 0.0249(6) Uani 1 1 d .
C11 C 0.20126(15) 0.12970(14) 0.53530(9) 0.0251(6) Uani 1 1 d .
H11 H 0.1680 0.1027 0.5141 0.030 Uiso 1 1 calc R
C12 C 0.09681(15) 0.16793(14) 0.57869(9) 0.0230(6) Uani 1 1 d .
C13 C 0.05205(14) 0.22368(14) 0.55938(9) 0.0262(6) Uani 1 1 d .
H13 H 0.0732 0.2639 0.5414 0.031 Uiso 1 1 calc R
C14 C -0.02155(14) 0.22104(14) 0.56599(9) 0.0264(6) Uani 1 1 d .
H14 H -0.0510 0.2582 0.5512 0.032 Uiso 1 1 calc R
C15 C -0.05446(15) 0.16319(14) 0.59478(9) 0.0270(6) Uani 1 1 d .
C16 C -0.13004(15) 0.16021(15) 0.60383(10) 0.0306(6) Uani 1 1 d .
H16 H -0.1605 0.1962 0.5885 0.037 Uiso 1 1 calc R
C17 C -0.16017(15) 0.10630(15) 0.63444(11) 0.0350(6) Uani 1 1 d .
H17 H -0.2112 0.1044 0.6398 0.042 Uiso 1 1 calc R
C18 C -0.11535(17) 0.05455(16) 0.65745(10) 0.0349(7) Uani 1 1 d .
H18 H -0.1362 0.0179 0.6794 0.042 Uiso 1 1 calc R
C19 C -0.04242(15) 0.05486(15) 0.64940(10) 0.0306(6) Uani 1 1 d .
H19 H -0.0134 0.0185 0.6658 0.037 Uiso 1 1 calc R
C20 C -0.00884(14) 0.10876(14) 0.61686(9) 0.0236(6) Uani 1 1 d .
C21 C 0.06748(14) 0.11047(14) 0.60722(8) 0.0236(6) Uani 1 1 d .
C22 C 0.11894(14) 0.05550(14) 0.62940(10) 0.0242(5) Uani 1 1 d .
C23 C 0.11680(15) -0.01846(15) 0.61375(9) 0.0257(6) Uani 1 1 d .
C24 C 0.06440(14) -0.04484(14) 0.57703(9) 0.0291(6) Uani 1 1 d .
H24 H 0.0302 -0.0125 0.5616 0.035 Uiso 1 1 calc R
C25 C 0.06284(16) -0.11681(15) 0.56367(11) 0.0353(7) Uani 1 1 d .
H25 H 0.0271 -0.1343 0.5394 0.042 Uiso 1 1 calc R
C26 C 0.11393(17) -0.16483(15) 0.58568(11) 0.0376(7) Uani 1 1 d .
H26 H 0.1125 -0.2146 0.5762 0.045 Uiso 1 1 calc R
C27 C 0.16561(16) -0.14060(15) 0.62050(10) 0.0339(6) Uani 1 1 d .
H27 H 0.2000 -0.1737 0.6348 0.041 Uiso 1 1 calc R
C28 C 0.16865(15) -0.06697(14) 0.63560(11) 0.0299(6) Uani 1 1 d .
C29 C 0.22354(16) -0.04109(15) 0.67063(10) 0.0320(6) Uani 1 1 d .
H29 H 0.2584 -0.0738 0.6848 0.038 Uiso 1 1 calc R
C30 C 0.22656(15) 0.02994(15) 0.68405(10) 0.0296(6) Uani 1 1 d .
H30 H 0.2644 0.0473 0.7066 0.036 Uiso 1 1 calc R
C31 C 0.17345(15) 0.07780(13) 0.66447(9) 0.0235(6) Uani 1 1 d .
C32 C 0.13262(14) 0.17185(14) 0.71664(9) 0.0249(6) Uani 1 1 d .
H32 H 0.1067 0.1346 0.7346 0.030 Uiso 1 1 calc R
C33 C 0.11877(14) 0.24392(14) 0.73326(9) 0.0263(6) Uani 1 1 d .
C34 C 0.08598(15) 0.25551(16) 0.78341(9) 0.0327(7) Uani 1 1 d .
H34 H 0.0731 0.2152 0.8052 0.039 Uiso 1 1 calc R
C35 C 0.07239(16) 0.32385(17) 0.80128(11) 0.0372(7) Uani 1 1 d .
H35 H 0.0522 0.3318 0.8359 0.045 Uiso 1 1 calc R
C36 C 0.08866(15) 0.38174(16) 0.76769(10) 0.0310(6) Uani 1 1 d .
H36 H 0.0797 0.4294 0.7805 0.037 Uiso 1 1 calc R
C37 C 0.11735(14) 0.37380(14) 0.71626(9) 0.0254(6) Uani 1 1 d .
C38 C 0.13224(14) 0.43804(14) 0.67983(11) 0.0285(6) Uani 1 1 d .
C39 C 0.10980(16) 0.50914(14) 0.70602(12) 0.0360(7) Uani 1 1 d .
H39A H 0.0583 0.5070 0.7156 0.054 Uiso 1 1 calc R
H39B H 0.1179 0.5491 0.6808 0.054 Uiso 1 1 calc R
H39C H 0.1388 0.5171 0.7385 0.054 Uiso 1 1 calc R
C40 C 0.21485(16) 0.44259(16) 0.66755(12) 0.0371(7) Uani 1 1 d .
H40A H 0.2243 0.4840 0.6439 0.056 Uiso 1 1 calc R
H40B H 0.2306 0.3980 0.6497 0.056 Uiso 1 1 calc R
H40C H 0.2417 0.4487 0.7012 0.056 Uiso 1 1 calc R
C41 C 0.08990(16) 0.43038(14) 0.62705(11) 0.0328(6) Uani 1 1 d .
H41A H 0.0378 0.4290 0.6348 0.049 Uiso 1 1 calc R
H41B H 0.1043 0.3855 0.6090 0.049 Uiso 1 1 calc R
H41C H 0.1006 0.4718 0.6037 0.049 Uiso 1 1 calc R
C42 C 0.13332(13) 0.30301(14) 0.69868(9) 0.0224(5) Uani 1 1 d .
C43 C 0.22678(16) 0.3432(2) 0.50090(12) 0.0517(9) Uani 1 1 d .
H43A H 0.2008 0.2981 0.4930 0.078 Uiso 1 1 calc R
H43B H 0.2395 0.3674 0.4671 0.078 Uiso 1 1 calc R
H43C H 0.1957 0.3751 0.5224 0.078 Uiso 1 1 calc R
C44 C 0.29506(15) 0.32621(15) 0.53197(10) 0.0297(6) Uani 1 1 d .
H44 H 0.3247 0.2913 0.5105 0.036 Uiso 1 1 calc R
C45 C 0.34107(19) 0.39144(17) 0.54431(13) 0.0454(8) Uani 1 1 d .
H45A H 0.3112 0.4286 0.5616 0.068 Uiso 1 1 calc R
H45B H 0.3614 0.4107 0.5108 0.068 Uiso 1 1 calc R
H45C H 0.3806 0.3775 0.5685 0.068 Uiso 1 1 calc R
C46 C 0.3849(2) 0.3246(2) 0.73530(14) 0.0563(9) Uani 1 1 d .
H46A H 0.4243 0.2977 0.7180 0.084 Uiso 1 1 calc R
H46B H 0.4009 0.3414 0.7707 0.084 Uiso 1 1 calc R
H46C H 0.3717 0.3664 0.7130 0.084 Uiso 1 1 calc R
C47 C 0.32077(15) 0.27643(16) 0.74164(10) 0.0355(7) Uani 1 1 d .
H47 H 0.2822 0.3044 0.7608 0.043 Uiso 1 1 calc R
C48 C 0.3354(2) 0.20859(19) 0.77363(13) 0.0675(12) Uani 1 1 d .
H48A H 0.2896 0.1834 0.7806 0.101 Uiso 1 1 calc R
H48B H 0.3583 0.2215 0.8079 0.101 Uiso 1 1 calc R
H48C H 0.3678 0.1768 0.7532 0.101 Uiso 1 1 calc R
N1 N 0.17394(11) 0.17218(11) 0.57120(7) 0.0224(5) Uani 1 1 d .
N2 N 0.17700(11) 0.15201(11) 0.67948(7) 0.0218(4) Uani 1 1 d .
O1 O 0.30945(9) 0.15527(9) 0.61283(6) 0.0241(4) Uani 1 1 d .
O2 O 0.15956(9) 0.29105(9) 0.65006(6) 0.0228(4) Uani 1 1 d .
O3 O 0.27499(9) 0.29236(9) 0.58069(6) 0.0267(4) Uani 1 1 d .
O4 O 0.29327(9) 0.25654(10) 0.69059(6) 0.0280(4) Uani 1 1 d .
Ti1 Ti 0.24390(2) 0.23270(2) 0.631819(14) 0.02138(9) Uani 1 1 d .

loop_
_atom_site_aniso_label
_atom_site_aniso_U_11
_atom_site_aniso_U_22
_atom_site_aniso_U_33
_atom_site_aniso_U_23
_atom_site_aniso_U_13
_atom_site_aniso_U_12
C1 0.0315(15) 0.0177(13) 0.0230(12) 0.0071(10) 0.0020(11) 0.0023(11)
C2 0.0323(15) 0.0162(13) 0.0269(12) 0.0052(10) 0.0018(11) 0.0018(11)
C3 0.0199(14) 0.0289(15) 0.0356(15) 0.0069(12) 0.0041(11) -0.0010(11)
C4 0.0323(16) 0.0317(17) 0.0487(17) -0.0060(13) 0.0010(13) -0.0042(13)
C5 0.0312(16) 0.0428(19) 0.0410(17) 0.0057(14) 0.0052(13) 0.0035(13)
C6 0.0258(15) 0.0445(18) 0.0358(15) 0.0108(13) -0.0005(12) 0.0016(13)
C7 0.0349(16) 0.0298(15) 0.0311(13) 0.0057(12) 0.0073(12) 0.0066(12)
C8 0.0462(19) 0.0392(17) 0.0222(13) -0.0038(12) 0.0043(13) 0.0105(14)
C9 0.0421(18) 0.0303(16) 0.0267(13) -0.0029(12) -0.0020(13) 0.0055(13)
C10 0.0324(15) 0.0236(14) 0.0188(12) 0.0012(11) -0.0002(11) 0.0029(11)
C11 0.0348(16) 0.0214(14) 0.0190(12) 0.0028(10) -0.0036(11) -0.0033(11)
C12 0.0287(15) 0.0245(14) 0.0160(11) -0.0014(10) -0.0005(10) -0.0026(11)
C13 0.0321(15) 0.0282(15) 0.0181(11) 0.0012(11) -0.0004(10) 0.0006(12)
C14 0.0296(15) 0.0289(15) 0.0208(12) -0.0009(11) -0.0063(10) 0.0065(12)
C15 0.0337(16) 0.0327(15) 0.0144(12) -0.0047(11) -0.0045(11) -0.0051(12)
C16 0.0258(15) 0.0408(17) 0.0252(13) -0.0085(12) -0.0068(11) 0.0024(12)
C17 0.0248(14) 0.0462(18) 0.0341(15) -0.0088(14) -0.0024(13) -0.0044(13)
C18 0.0364(17) 0.0352(16) 0.0330(15) -0.0049(12) 0.0013(13) -0.0101(13)
C19 0.0326(17) 0.0336(16) 0.0258(13) -0.0002(11) -0.0007(11) -0.0068(12)
C20 0.0267(14) 0.0259(14) 0.0181(12) -0.0042(10) -0.0025(10) -0.0031(11)
C21 0.0290(15) 0.0277(14) 0.0141(11) -0.0033(11) -0.0001(10) -0.0012(11)
C22 0.0294(14) 0.0233(13) 0.0198(12) 0.0028(11) 0.0018(12) -0.0018(11)
C23 0.0309(15) 0.0261(15) 0.0201(13) 0.0018(10) 0.0052(11) -0.0044(11)
C24 0.0318(15) 0.0295(15) 0.0262(13) -0.0006(11) 0.0061(12) -0.0053(11)
C25 0.0441(18) 0.0337(16) 0.0281(13) -0.0062(12) 0.0106(13) -0.0136(13)
C26 0.0504(19) 0.0257(15) 0.0366(16) -0.0021(12) 0.0180(14) -0.0066(14)
C27 0.0408(17) 0.0240(15) 0.0370(15) 0.0041(11) 0.0154(13) 0.0017(12)
C28 0.0386(16) 0.0240(14) 0.0270(13) 0.0045(12) 0.0053(13) -0.0013(12)
C29 0.0366(16) 0.0285(15) 0.0309(13) 0.0079(12) 0.0012(12) 0.0041(12)
C30 0.0322(16) 0.0330(15) 0.0236(13) 0.0059(11) -0.0043(11) -0.0019(12)
C31 0.0287(15) 0.0231(14) 0.0187(12) 0.0038(10) 0.0035(10) -0.0035(11)
C32 0.0281(15) 0.0314(15) 0.0152(11) 0.0032(10) -0.0036(10) -0.0016(12)
C33 0.0284(14) 0.0336(16) 0.0169(11) 0.0026(11) -0.0050(10) 0.0019(12)
C34 0.0350(16) 0.0417(18) 0.0214(12) 0.0067(12) 0.0047(11) 0.0086(13)
C35 0.0421(18) 0.0514(19) 0.0182(13) 0.0029(13) 0.0039(12) 0.0147(15)
C36 0.0277(15) 0.0352(16) 0.0301(13) -0.0083(12) -0.0036(11) 0.0098(12)
C37 0.0194(14) 0.0310(15) 0.0259(12) -0.0007(11) -0.0047(10) 0.0002(11)
C38 0.0275(15) 0.0207(13) 0.0372(15) -0.0027(11) -0.0017(12) -0.0010(12)
C39 0.0386(18) 0.0271(16) 0.0424(16) -0.0039(13) -0.0069(14) 0.0012(13)
C40 0.0333(17) 0.0286(16) 0.0492(17) -0.0021(14) 0.0042(14) -0.0090(13)
C41 0.0406(17) 0.0268(16) 0.0310(13) 0.0075(12) -0.0028(13) 0.0036(12)
C42 0.0201(13) 0.0272(14) 0.0199(12) -0.0003(11) -0.0030(10) 0.0016(11)
C43 0.043(2) 0.080(3) 0.0323(16) 0.0208(16) 0.0022(14) 0.0089(18)
C44 0.0345(16) 0.0312(16) 0.0232(12) 0.0091(11) 0.0114(11) 0.0040(12)
C45 0.053(2) 0.0382(18) 0.0444(17) 0.0088(14) 0.0145(15) -0.0078(16)
C46 0.046(2) 0.071(3) 0.052(2) -0.0212(18) -0.0119(16) -0.0127(18)
C47 0.0402(17) 0.0406(18) 0.0258(13) -0.0062(12) -0.0092(12) -0.0010(14)
C48 0.117(4) 0.053(2) 0.0331(17) -0.0019(15) -0.029(2) 0.021(2)
N1 0.0284(12) 0.0217(11) 0.0171(9) 0.0061(8) -0.0005(9) -0.0010(9)
N2 0.0255(12) 0.0245(12) 0.0154(9) -0.0011(8) -0.0027(9) -0.0012(9)
O1 0.0263(10) 0.0273(10) 0.0187(8) -0.0007(7) 0.0011(7) 0.0039(7)
O2 0.0255(9) 0.0236(9) 0.0192(8) 0.0023(7) 0.0020(7) 0.0022(7)
O3 0.0316(10) 0.0277(10) 0.0209(8) 0.0047(7) 0.0043(7) -0.0037(7)
O4 0.0296(10) 0.0323(11) 0.0222(8) -0.0008(8) -0.0023(7) -0.0026(8)
Ti1 0.0254(2) 0.0220(2) 0.01672(17) 0.00193(17) 0.00012(19) -0.0016(2)

loop_
_atom_type_symbol
_atom_type_description
_atom_type_scat_dispersion_real
_atom_type_scat_dispersion_imag
_atom_type_scat_source
C C 0.0033 0.0016 'International Tables Vol C Tables 4.2.6.8 and 6.1.1.4'
H H 0.0000 0.0000 'International Tables Vol C Tables 4.2.6.8 and 6.1.1.4'
N N 0.0061 0.0033 'International Tables Vol C Tables 4.2.6.8 and 6.1.1.4'
O O 0.0106 0.0060 'International Tables Vol C Tables 4.2.6.8 and 6.1.1.4'
Ti Ti 0.2776 0.4457 'International Tables Vol C Tables 4.2.6.8 and 6.1.1.4'

loop_
_geom_angle_atom_site_label_1
_geom_angle_atom_site_label_2
_geom_angle_atom_site_label_3
_geom_angle
O1 C1 C10 119.2(2)
O1 C1 C2 120.3(2)
C10 C1 C2 120.5(2)
C7 C2 C1 117.1(2)
C7 C2 C3 122.1(2)
C1 C2 C3 120.8(2)
C2 C3 C6 110.9(2)
C2 C3 C4 109.4(2)
C6 C3 C4 108.9(2)
C2 C3 C5 112.8(2)
C6 C3 C5 108.5(2)
C4 C3 C5 106.1(2)
C3 C4 H4A 109.5
C3 C4 H4B 109.5
H4A C4 H4B 109.5
C3 C4 H4C 109.5
H4A C4 H4C 109.5
H4B C4 H4C 109.5
C3 C5 H5A 109.5
C3 C5 H5B 109.5
H5A C5 H5B 109.5
C3 C5 H5C 109.5
H5A C5 H5C 109.5
H5B C5 H5C 109.5
C3 C6 H6A 109.5
C3 C6 H6B 109.5
H6A C6 H6B 109.5
C3 C6 H6C 109.5
H6A C6 H6C 109.5
H6B C6 H6C 109.5
C2 C7 C8 122.3(3)
C2 C7 H7 118.9
C8 C7 H7 118.9
C9 C8 C7 120.2(2)
C9 C8 H8 119.9
C7 C8 H8 119.9
C8 C9 C10 120.6(3)
C8 C9 H9 119.7
C10 C9 H9 119.7
C9 C10 C1 119.3(2)
C9 C10 C11 119.7(2)
C1 C10 C11 121.0(2)
N1 C11 C10 126.3(2)
N1 C11 H11 116.8
C10 C11 H11 116.8
C21 C12 C13 120.5(2)
C21 C12 N1 119.6(2)
C13 C12 N1 119.8(2)
C14 C13 C12 121.0(2)
C14 C13 H13 119.5
C12 C13 H13 119.5
C13 C14 C15 120.7(2)
C13 C14 H14 119.6
C15 C14 H14 119.6
C16 C15 C20 119.6(2)
C16 C15 C14 122.0(3)
C20 C15 C14 118.3(2)
C17 C16 C15 121.1(2)
C17 C16 H16 119.5
C15 C16 H16 119.5
C16 C17 C18 119.2(3)
C16 C17 H17 120.4
C18 C17 H17 120.4
C19 C18 C17 121.7(3)
C19 C18 H18 119.1
C17 C18 H18 119.1
C18 C19 C20 121.1(3)
C18 C19 H19 119.5
C20 C19 H19 119.5
C15 C20 C19 117.2(2)
C15 C20 C21 120.2(2)
C19 C20 C21 122.6(2)
C12 C21 C20 119.2(2)
C12 C21 C22 117.5(2)
C20 C21 C22 123.3(2)
C31 C22 C23 118.4(2)
C31 C22 C21 119.2(2)
C23 C22 C21 122.3(2)
C24 C23 C28 119.3(2)
C24 C23 C22 121.8(2)
C28 C23 C22 118.9(2)
C25 C24 C23 120.3(3)
C25 C24 H24 119.9
C23 C24 H24 119.9
C24 C25 C26 120.3(3)
C24 C25 H25 119.9
C26 C25 H25 119.9
C27 C26 C25 120.6(3)
C27 C26 H26 119.7
C25 C26 H26 119.7
C26 C27 C28 120.9(3)
C26 C27 H27 119.6
C28 C27 H27 119.6
C27 C28 C23 118.7(3)
C27 C28 C29 121.1(3)
C23 C28 C29 120.2(2)
C30 C29 C28 120.5(3)
C30 C29 H29 119.8
C28 C29 H29 119.8
C29 C30 C31 119.7(3)
C29 C30 H30 120.2
C31 C30 H30 120.2
C22 C31 C30 122.2(2)
C22 C31 N2 118.9(2)
C30 C31 N2 118.9(2)
N2 C32 C33 126.2(2)
N2 C32 H32 116.9
C33 C32 H32 116.9
C34 C33 C42 120.3(2)
C34 C33 C32 118.7(2)
C42 C33 C32 120.9(2)
C35 C34 C33 120.7(3)
C35 C34 H34 119.6
C33 C34 H34 119.6
C34 C35 C36 118.5(2)
C34 C35 H35 120.7
C36 C35 H35 120.7
C35 C36 C37 123.6(3)
C35 C36 H36 118.2
C37 C36 H36 118.2
C36 C37 C42 117.5(2)
C36 C37 C38 122.3(2)
C42 C37 C38 120.1(2)
C37 C38 C39 111.7(2)
C37 C38 C41 110.3(2)
C39 C38 C41 107.9(2)
C37 C38 C40 109.7(2)
C39 C38 C40 107.7(2)
C41 C38 C40 109.6(2)
C38 C39 H39A 109.5
C38 C39 H39B 109.5
H39A C39 H39B 109.5
C38 C39 H39C 109.5
H39A C39 H39C 109.5
H39B C39 H39C 109.5
C38 C40 H40A 109.5
C38 C40 H40B 109.5
H40A C40 H40B 109.5
C38 C40 H40C 109.5
H40A C40 H40C 109.5
H40B C40 H40C 109.5
C38 C41 H41A 109.5
C38 C41 H41B 109.5
H41A C41 H41B 109.5
C38 C41 H41C 109.5
H41A C41 H41C 109.5
H41B C41 H41C 109.5
O2 C42 C37 121.0(2)
O2 C42 C33 119.8(2)
C37 C42 C33 119.1(2)
C44 C43 H43A 109.5
C44 C43 H43B 109.5
H43A C43 H43B 109.5
C44 C43 H43C 109.5
H43A C43 H43C 109.5
H43B C43 H43C 109.5
O3 C44 C45 109.1(2)
O3 C44 C43 108.2(2)
C45 C44 C43 114.1(3)
O3 C44 H44 108.5
C45 C44 H44 108.5
C43 C44 H44 108.5
C44 C45 H45A 109.5
C44 C45 H45B 109.5
H45A C45 H45B 109.5
C44 C45 H45C 109.5
H45A C45 H45C 109.5
H45B C45 H45C 109.5
C47 C46 H46A 109.5
C47 C46 H46B 109.5
H46A C46 H46B 109.5
C47 C46 H46C 109.5
H46A C46 H46C 109.5
H46B C46 H46C 109.5
O4 C47 C46 110.2(2)
O4 C47 C48 108.8(2)
C46 C47 C48 114.2(3)
O4 C47 H47 107.8
C46 C47 H47 107.8
C48 C47 H47 107.8
C47 C48 H48A 109.5
C47 C48 H48B 109.5
H48A C48 H48B 109.5
C47 C48 H48C 109.5
H48A C48 H48C 109.5
H48B C48 H48C 109.5
C11 N1 C12 116.3(2)
C11 N1 Ti1 122.37(18)
C12 N1 Ti1 120.11(15)
C32 N2 C31 115.7(2)
C32 N2 Ti1 122.25(17)
C31 N2 Ti1 121.40(15)
C1 O1 Ti1 128.63(15)
C42 O2 Ti1 126.79(15)
C44 O3 Ti1 166.49(16)
C47 O4 Ti1 170.17(17)
O4 Ti1 O3 105.65(8)
O4 Ti1 O1 93.69(8)
O3 Ti1 O1 94.72(8)
O4 Ti1 O2 94.60(8)
O3 Ti1 O2 94.66(8)
O1 Ti1 O2 165.35(7)
O4 Ti1 N2 90.64(7)
O3 Ti1 N2 162.99(7)
O1 Ti1 N2 88.94(8)
O2 Ti1 N2 78.91(8)
O4 Ti1 N1 162.96(8)
O3 Ti1 N1 90.75(7)
O1 Ti1 N1 80.15(8)
O2 Ti1 N1 88.49(7)
N2 Ti1 N1 73.49(7)

loop_
_geom_bond_atom_site_label_1
_geom_bond_atom_site_label_2
_geom_bond_distance
C1 O1 1.336(3)
C1 C10 1.417(4)
C1 C2 1.429(4)
C2 C7 1.391(3)
C2 C3 1.523(4)
C3 C6 1.529(4)
C3 C4 1.533(4)
C3 C5 1.548(4)
C4 H4A 0.9800
C4 H4B 0.9800
C4 H4C 0.9800
C5 H5A 0.9800
C5 H5B 0.9800
C5 H5C 0.9800
C6 H6A 0.9800
C6 H6B 0.9800
C6 H6C 0.9800
C7 C8 1.402(4)
C7 H7 0.9500
C8 C9 1.363(4)
C8 H8 0.9500
C9 C10 1.403(4)
C9 H9 0.9500
C10 C11 1.445(4)
C11 N1 1.291(3)
C11 H11 0.9500
C12 C21 1.386(4)
C12 C13 1.404(4)
C12 N1 1.436(3)
C13 C14 1.367(4)
C13 H13 0.9500
C14 C15 1.422(4)
C14 H14 0.9500
C15 C16 1.412(4)
C15 C20 1.421(4)
C16 C17 1.371(4)
C16 H16 0.9500
C17 C18 1.387(4)
C17 H17 0.9500
C18 C19 1.359(4)
C18 H18 0.9500
C19 C20 1.425(4)
C19 H19 0.9500
C20 C21 1.428(4)
C21 C22 1.495(3)
C22 C31 1.393(4)
C22 C23 1.421(4)
C23 C24 1.416(4)
C23 C28 1.418(4)
C24 C25 1.370(4)
C24 H24 0.9500
C25 C26 1.405(4)
C25 H25 0.9500
C26 C27 1.363(4)
C26 H26 0.9500
C27 C28 1.412(4)
C27 H27 0.9500
C28 C29 1.418(4)
C29 C30 1.355(4)
C29 H29 0.9500
C30 C31 1.406(4)
C30 H30 0.9500
C31 N2 1.422(3)
C32 N2 1.288(3)
C32 C33 1.417(4)
C32 H32 0.9500
C33 C34 1.403(3)
C33 C42 1.415(3)
C34 C35 1.361(4)
C34 H34 0.9500
C35 C36 1.390(4)
C35 H35 0.9500
C36 C37 1.392(3)
C36 H36 0.9500
C37 C42 1.410(4)
C37 C38 1.518(4)
C38 C39 1.523(4)
C38 C41 1.534(4)
C38 C40 1.555(4)
C39 H39A 0.9800
C39 H39B 0.9800
C39 H39C 0.9800
C40 H40A 0.9800
C40 H40B 0.9800
C40 H40C 0.9800
C41 H41A 0.9800
C41 H41B 0.9800
C41 H41C 0.9800
C42 O2 1.321(3)
C43 C44 1.510(4)
C43 H43A 0.9800
C43 H43B 0.9800
C43 H43C 0.9800
C44 O3 1.413(3)
C44 C45 1.505(4)
C44 H44 1.0000
C45 H45A 0.9800
C45 H45B 0.9800
C45 H45C 0.9800
C46 C47 1.488(4)
C46 H46A 0.9800
C46 H46B 0.9800
C46 H46C 0.9800
C47 O4 1.416(3)
C47 C48 1.509(4)
C47 H47 1.0000
C48 H48A 0.9800
C48 H48B 0.9800
C48 H48C 0.9800
N1 Ti1 2.277(2)
N2 Ti1 2.269(2)
O1 Ti1 1.9309(17)
O2 Ti1 1.9452(17)
O3 Ti1 1.7776(16)
O4 Ti1 1.7774(16)
